data_4511138
loop_
_publ_author_name
'Tominaga, Masahide'
'Katagiri, Kosuke'
'Azumaya, Isao'

_publ_section_title
;
 Pseudopolymorph and Charge-Transfer Co-Crystal of Disubstituted
 Adamantane containing Dimethoxyphenol Moieties
;
_journal_issue 8
_journal_name_full 'Crystal Growth &amp; Design'
_journal_page_first 3692
_journal_paper_doi 10.1021/cg900404h
_journal_volume 9
_journal_year 2009
_chemical_formula_sum 'C32 H35 N3 O12'
_chemical_formula_weight 653.63
_chemical_name_systematic
;
 ?
;
_space_group_IT_number 2
_symmetry_cell_setting triclinic
_symmetry_space_group_name_Hall '-P 1'
_symmetry_space_group_name_H-M 'P -1'
_atom_sites_solution_hydrogens geom
_atom_sites_solution_primary direct
_atom_sites_solution_secondary difmap
_audit_creation_method SHELXL-97
_cell_angle_alpha 74.058(5)
_cell_angle_beta 79.495(6)
_cell_angle_gamma 88.624(6)
_cell_formula_units_Z 2
_cell_length_a 6.609(4)
_cell_length_b 15.325(8)
_cell_length_c 15.669(8)
_cell_measurement_reflns_used 4152
_cell_measurement_temperature 150
_cell_measurement_theta_max 26.85
_cell_measurement_theta_min 2.20
_cell_volume 1499.8(14)
_computing_cell_refinement 'Bruker SMART'
_computing_data_collection 'Bruker SMART'
_computing_data_reduction 'Bruker SAINT'
_computing_molecular_graphics 'Bruker SHELXTL'
_computing_publication_material 'Bruker SHELXTL'
_computing_structure_refinement 'SHELXL-97 (Sheldrick, 1997)'
_computing_structure_solution 'SHELXS-97 (Sheldrick, 1990)'
_diffrn_ambient_temperature 150
_diffrn_measured_fraction_theta_full 0.953
_diffrn_measured_fraction_theta_max 0.842
_diffrn_measurement_device_type 'CCD area detector'
_diffrn_measurement_method 'phi and omega scans'
_diffrn_radiation_monochromator graphite
_diffrn_radiation_source 'fine-focus sealed tube'
_diffrn_radiation_type MoK\a
_diffrn_radiation_wavelength 0.71073
_diffrn_reflns_av_R_equivalents 0.0127
_diffrn_reflns_av_sigmaI/netI 0.0250
_diffrn_reflns_limit_h_max 4
_diffrn_reflns_limit_h_min -8
_diffrn_reflns_limit_k_max 19
_diffrn_reflns_limit_k_min -17
_diffrn_reflns_limit_l_max 19
_diffrn_reflns_limit_l_min -18
_diffrn_reflns_number 7283
_diffrn_reflns_theta_full 25.00
_diffrn_reflns_theta_max 27.15
_diffrn_reflns_theta_min 1.37
_exptl_absorpt_coefficient_mu 0.112
_exptl_absorpt_correction_T_max 0.9780
_exptl_absorpt_correction_T_min 0.9566
_exptl_absorpt_correction_type empirical
_exptl_absorpt_process_details 'SADABS Sheldrick 1996'
_exptl_crystal_colour red
_exptl_crystal_density_diffrn 1.447
_exptl_crystal_density_method 'not measured'
_exptl_crystal_description prismatic
_exptl_crystal_F_000 688
_exptl_crystal_size_max 0.40
_exptl_crystal_size_mid 0.25
_exptl_crystal_size_min 0.20
_refine_diff_density_max 0.283
_refine_diff_density_min -0.328
_refine_diff_density_rms 0.065
_refine_ls_extinction_method none
_refine_ls_goodness_of_fit_ref 1.064
_refine_ls_hydrogen_treatment constr
_refine_ls_matrix_type full
_refine_ls_number_parameters 430
_refine_ls_number_reflns 5616
_refine_ls_number_restraints 0
_refine_ls_restrained_S_all 1.064
_refine_ls_R_factor_all 0.0455
_refine_ls_R_factor_gt 0.0395
_refine_ls_shift/su_max 0.001
_refine_ls_shift/su_mean 0.000
_refine_ls_structure_factor_coef Fsqd
_refine_ls_weighting_details 'calc w=1/[\s^2^(Fo^2^)+(0.1000P)^2^+0.0787P] where P=(Fo^2^+2Fc^2^)/3'
_refine_ls_weighting_scheme calc
_refine_ls_wR_factor_gt 0.1291
_refine_ls_wR_factor_ref 0.1379
_reflns_number_gt 4824
_reflns_number_total 5616
_reflns_threshold_expression >2sigma(I)
_cod_data_source_file cg900404h_si_001.cif
_cod_data_source_block Crystal_1+2_(type_III)
_cod_depositor_comments
;
The following automatic conversions were performed:

'_symmetry_cell_setting' value 'Triclinic' changed to 'triclinic'
according to
/usr/data/users/saulius/automatic-downloads/retrospective/ACS/lib/dictionaries/cif_core.dic
dictionary named 'cif_core.dic' version 2.4.2 from 2011-04-26.

Automatic conversion script
Id: cif_fix_values 2281 2013-09-26 08:29:07Z andrius 
;
_cod_original_cell_volume 1499.7(14)
_cod_original_sg_symbol_H-M P-1
_cod_database_code 4511138

loop_
_symmetry_equiv_pos_as_xyz
'x, y, z'
'-x, -y, -z'

loop_
_atom_site_label
_atom_site_type_symbol
_atom_site_fract_x
_atom_site_fract_y
_atom_site_fract_z
_atom_site_U_iso_or_equiv
_atom_site_adp_type
_atom_site_occupancy
_atom_site_symmetry_multiplicity
_atom_site_calc_flag
_atom_site_refinement_flags
O6 O 1.07815(16) 0.69968(7) 0.07951(6) 0.0263(2) Uani 1 1 d .
O7 O 0.37417(16) 0.80059(8) 0.22468(8) 0.0329(3) Uani 1 1 d .
O4 O 1.04432(15) 0.52388(7) 0.16788(7) 0.0230(2) Uani 1 1 d .
H4 H 1.0909 0.5499 0.1134 0.035 Uiso 1 1 calc R
O10 O 0.72399(17) 0.46362(7) 0.01477(7) 0.0299(3) Uani 1 1 d .
O5 O 0.88859(17) 0.46645(6) 0.33990(7) 0.0268(3) Uani 1 1 d .
O1 O 0.53562(18) 1.28081(7) 0.10951(7) 0.0319(3) Uani 1 1 d .
H1 H 0.6179 1.3222 0.1084 0.048 Uiso 1 1 calc R
O3 O 0.81737(17) 1.28348(7) 0.20914(7) 0.0308(3) Uani 1 1 d .
O9 O 0.83264(19) 0.60280(8) -0.04656(7) 0.0374(3) Uani 1 1 d .
O2 O 0.32548(17) 1.13051(7) 0.12355(7) 0.0324(3) Uani 1 1 d .
O12 O 0.32501(18) 0.48762(9) 0.39808(7) 0.0388(3) Uani 1 1 d .
O8 O 0.5322(2) 0.83757(8) 0.08578(8) 0.0434(3) Uani 1 1 d .
O11 O 0.4099(3) 0.38286(9) 0.33073(9) 0.0567(4) Uani 1 1 d .
N2 N 0.73435(18) 0.54427(8) 0.01465(8) 0.0225(3) Uani 1 1 d .
N1 N 0.46491(18) 0.78170(9) 0.15701(8) 0.0259(3) Uani 1 1 d .
N3 N 0.3935(2) 0.46210(9) 0.33108(8) 0.0316(3) Uani 1 1 d .
C10 C 0.9044(2) 0.55876(9) 0.30512(9) 0.0180(3) Uani 1 1 d .
C18 C 0.7655(2) 0.87871(8) 0.30338(8) 0.0161(3) Uani 1 1 d .
H18A H 0.6579 0.8742 0.2682 0.019 Uiso 1 1 calc R
H18B H 0.8951 0.9001 0.2601 0.019 Uiso 1 1 calc R
C4 C 0.6606(2) 1.03982(9) 0.29233(9) 0.0193(3) Uani 1 1 d .
C3 C 0.5106(2) 1.04229(9) 0.23907(9) 0.0223(3) Uani 1 1 d .
H3 H 0.4370 0.9880 0.2442 0.027 Uiso 1 1 calc R
C5 C 0.7667(2) 1.11998(9) 0.28413(9) 0.0217(3) Uani 1 1 d .
H5 H 0.8692 1.1197 0.3196 0.026 Uiso 1 1 calc R
C13 C 0.93401(19) 0.74333(9) 0.21763(9) 0.0176(3) Uani 1 1 d .
H13 H 0.9423 0.8062 0.1867 0.021 Uiso 1 1 calc R
C24 C 0.5374(2) 0.82078(9) 0.48962(9) 0.0204(3) Uani 1 1 d .
H24 H 0.4076 0.7991 0.5341 0.025 Uiso 1 1 calc R
C19 C 0.7969(2) 0.78388(9) 0.36509(8) 0.0166(3) Uani 1 1 d .
C11 C 0.8446(2) 0.62190(9) 0.35348(9) 0.0185(3) Uani 1 1 d .
H11A H 0.7939 0.6014 0.4166 0.022 Uiso 1 1 calc R
C32 C 0.4293(2) 0.62158(10) 0.24332(9) 0.0217(3) Uani 1 1 d .
H32 H 0.3634 0.6389 0.2951 0.026 Uiso 1 1 calc R
C23 C 0.5025(2) 0.91309(9) 0.42578(9) 0.0195(3) Uani 1 1 d .
H23A H 0.4593 0.9569 0.4613 0.023 Uiso 1 1 calc R
H23B H 0.3909 0.9070 0.3932 0.023 Uiso 1 1 calc R
C1 C 0.5745(2) 1.20226(9) 0.17113(9) 0.0240(3) Uani 1 1 d .
C14 C 0.99735(19) 0.68004(9) 0.17009(8) 0.0179(3) Uani 1 1 d .
C9 C 0.98361(19) 0.58760(9) 0.21302(9) 0.0170(3) Uani 1 1 d .
C20 C 0.9686(2) 0.79363(9) 0.41741(9) 0.0194(3) Uani 1 1 d .
H20A H 0.9911 0.7339 0.4587 0.023 Uiso 1 1 calc R
H20B H 1.0989 0.8141 0.3743 0.023 Uiso 1 1 calc R
C22 C 0.8748(2) 0.95565(9) 0.40905(9) 0.0195(3) Uani 1 1 d .
H22A H 1.0039 0.9778 0.3657 0.023 Uiso 1 1 calc R
H22B H 0.8379 0.9996 0.4449 0.023 Uiso 1 1 calc R
C17 C 0.7015(2) 0.94908(9) 0.35703(9) 0.0175(3) Uani 1 1 d .
C28 C 0.5927(2) 0.66220(10) 0.08479(9) 0.0212(3) Uani 1 1 d .
H28 H 0.6357 0.7070 0.0291 0.025 Uiso 1 1 calc R
C6 C 0.7230(2) 1.20046(9) 0.22426(9) 0.0237(3) Uani 1 1 d .
C30 C 0.5592(2) 0.50348(10) 0.17226(9) 0.0222(3) Uani 1 1 d .
H30 H 0.5811 0.4411 0.1761 0.027 Uiso 1 1 calc R
C25 C 0.5965(2) 0.75242(9) 0.43450(9) 0.0182(3) Uani 1 1 d .
H25A H 0.4838 0.7462 0.4026 0.022 Uiso 1 1 calc R
H25B H 0.6161 0.6923 0.4756 0.022 Uiso 1 1 calc R
C2 C 0.4676(2) 1.12263(10) 0.17899(9) 0.0235(3) Uani 1 1 d .
C21 C 0.9084(2) 0.86249(9) 0.47205(9) 0.0207(3) Uani 1 1 d .
H21 H 1.0213 0.8681 0.5051 0.025 Uiso 1 1 calc R
C15 C 0.8155(2) 0.43106(10) 0.43423(9) 0.0265(3) Uani 1 1 d .
H15A H 0.9152 0.4462 0.4676 0.040 Uiso 1 1 calc R
H15B H 0.7981 0.3649 0.4491 0.040 Uiso 1 1 calc R
H15C H 0.6829 0.4576 0.4510 0.040 Uiso 1 1 calc R
C31 C 0.4623(2) 0.53163(10) 0.24564(9) 0.0223(3) Uani 1 1 d .
C29 C 0.6224(2) 0.57066(10) 0.09328(9) 0.0204(3) Uani 1 1 d .
C12 C 0.85841(19) 0.71515(9) 0.31035(9) 0.0163(3) Uani 1 1 d .
C26 C 0.7101(2) 0.82967(9) 0.54043(9) 0.0234(3) Uani 1 1 d .
H26A H 0.6718 0.8735 0.5763 0.028 Uiso 1 1 calc R
H26B H 0.7315 0.7702 0.5823 0.028 Uiso 1 1 calc R
C27 C 0.4969(2) 0.68502(9) 0.16188(9) 0.0209(3) Uani 1 1 d .
C16 C 1.0623(3) 0.79041(11) 0.02532(10) 0.0320(4) Uani 1 1 d .
H16A H 0.9229 0.8116 0.0407 0.048 Uiso 1 1 calc R
H16B H 1.0910 0.7917 -0.0386 0.048 Uiso 1 1 calc R
H16C H 1.1622 0.8301 0.0367 0.048 Uiso 1 1 calc R
C8 C 0.9890(3) 1.28673(11) 0.25259(11) 0.0335(4) Uani 1 1 d .
H8A H 0.9437 1.2666 0.3182 0.050 Uiso 1 1 calc R
H8B H 1.0448 1.3491 0.2350 0.050 Uiso 1 1 calc R
H8C H 1.0959 1.2467 0.2342 0.050 Uiso 1 1 calc R
C7 C 0.2296(3) 1.04861(11) 0.12387(13) 0.0431(5) Uani 1 1 d .
H7A H 0.3352 1.0065 0.1088 0.065 Uiso 1 1 calc R
H7B H 0.1391 1.0616 0.0791 0.065 Uiso 1 1 calc R
H7C H 0.1482 1.0211 0.1839 0.065 Uiso 1 1 calc R

loop_
_atom_site_aniso_label
_atom_site_aniso_U_11
_atom_site_aniso_U_22
_atom_site_aniso_U_33
_atom_site_aniso_U_23
_atom_site_aniso_U_13
_atom_site_aniso_U_12
O6 0.0327(6) 0.0238(5) 0.0183(5) -0.0036(4) 0.0014(4) 0.0086(4)
O7 0.0264(5) 0.0367(7) 0.0428(7) -0.0257(5) -0.0018(5) 0.0021(5)
O4 0.0282(5) 0.0199(5) 0.0227(5) -0.0107(4) -0.0023(4) 0.0064(4)
O10 0.0399(6) 0.0237(6) 0.0285(6) -0.0131(4) -0.0031(5) 0.0025(5)
O5 0.0436(6) 0.0115(5) 0.0238(5) -0.0042(4) -0.0038(4) 0.0023(4)
O1 0.0444(7) 0.0165(5) 0.0305(6) 0.0019(4) -0.0093(5) 0.0033(5)
O3 0.0425(6) 0.0125(5) 0.0358(6) -0.0020(4) -0.0100(5) -0.0028(4)
O9 0.0467(7) 0.0312(6) 0.0281(6) -0.0081(5) 0.0092(5) -0.0028(5)
O2 0.0386(6) 0.0232(6) 0.0356(6) -0.0007(4) -0.0188(5) 0.0019(5)
O12 0.0408(7) 0.0507(8) 0.0210(6) -0.0087(5) 0.0026(5) 0.0013(6)
O8 0.0595(8) 0.0256(6) 0.0396(7) -0.0064(5) 0.0004(6) 0.0080(6)
O11 0.0914(11) 0.0284(7) 0.0379(7) -0.0015(6) 0.0100(7) -0.0094(7)
N2 0.0236(6) 0.0249(6) 0.0200(6) -0.0082(5) -0.0040(5) 0.0036(5)
N1 0.0220(6) 0.0268(7) 0.0327(7) -0.0135(6) -0.0064(5) 0.0040(5)
N3 0.0335(7) 0.0341(8) 0.0241(7) -0.0063(6) 0.0002(5) -0.0032(6)
C10 0.0199(6) 0.0133(6) 0.0214(7) -0.0047(5) -0.0060(5) 0.0024(5)
C18 0.0198(6) 0.0117(6) 0.0167(6) -0.0037(5) -0.0035(5) 0.0013(5)
C4 0.0238(7) 0.0134(6) 0.0199(7) -0.0052(5) -0.0015(5) 0.0038(5)
C3 0.0264(7) 0.0143(6) 0.0256(7) -0.0045(5) -0.0047(6) 0.0015(5)
C5 0.0259(7) 0.0152(7) 0.0236(7) -0.0055(5) -0.0041(5) 0.0017(5)
C13 0.0179(6) 0.0135(6) 0.0205(7) -0.0027(5) -0.0044(5) 0.0013(5)
C24 0.0246(7) 0.0152(7) 0.0192(7) -0.0037(5) 0.0004(5) 0.0001(5)
C19 0.0191(6) 0.0123(6) 0.0188(6) -0.0045(5) -0.0046(5) 0.0014(5)
C11 0.0225(7) 0.0158(7) 0.0174(6) -0.0044(5) -0.0046(5) 0.0014(5)
C32 0.0163(6) 0.0300(8) 0.0225(7) -0.0131(6) -0.0045(5) 0.0003(6)
C23 0.0217(7) 0.0157(6) 0.0217(7) -0.0066(5) -0.0034(5) 0.0024(5)
C1 0.0325(8) 0.0146(7) 0.0209(7) -0.0008(5) -0.0013(6) 0.0052(6)
C14 0.0162(6) 0.0192(7) 0.0178(6) -0.0040(5) -0.0036(5) 0.0033(5)
C9 0.0157(6) 0.0172(7) 0.0207(7) -0.0086(5) -0.0048(5) 0.0032(5)
C20 0.0219(7) 0.0150(6) 0.0231(7) -0.0062(5) -0.0076(5) 0.0035(5)
C22 0.0238(7) 0.0142(6) 0.0219(7) -0.0072(5) -0.0048(5) 0.0000(5)
C17 0.0216(7) 0.0116(6) 0.0196(6) -0.0048(5) -0.0041(5) 0.0014(5)
C28 0.0193(7) 0.0236(7) 0.0218(7) -0.0070(6) -0.0056(5) 0.0013(5)
C6 0.0318(8) 0.0139(7) 0.0236(7) -0.0054(5) 0.0004(6) -0.0001(6)
C30 0.0217(7) 0.0218(7) 0.0244(7) -0.0079(6) -0.0055(6) 0.0010(6)
C25 0.0208(7) 0.0123(6) 0.0200(6) -0.0026(5) -0.0026(5) -0.0002(5)
C2 0.0271(7) 0.0205(7) 0.0223(7) -0.0046(6) -0.0054(6) 0.0056(6)
C21 0.0269(7) 0.0166(7) 0.0224(7) -0.0076(5) -0.0113(6) 0.0035(5)
C15 0.0382(8) 0.0156(7) 0.0235(7) -0.0018(6) -0.0053(6) 0.0002(6)
C31 0.0198(7) 0.0274(8) 0.0202(7) -0.0068(6) -0.0043(5) -0.0017(6)
C29 0.0184(6) 0.0255(7) 0.0202(7) -0.0109(6) -0.0043(5) 0.0013(6)
C12 0.0158(6) 0.0140(6) 0.0203(6) -0.0058(5) -0.0050(5) 0.0017(5)
C26 0.0361(8) 0.0169(7) 0.0178(6) -0.0057(5) -0.0054(6) 0.0024(6)
C27 0.0182(6) 0.0229(7) 0.0260(7) -0.0119(6) -0.0072(5) 0.0027(5)
C16 0.0383(9) 0.0276(8) 0.0210(7) 0.0024(6) 0.0027(6) 0.0089(7)
C8 0.0442(9) 0.0208(8) 0.0360(9) -0.0071(6) -0.0084(7) -0.0071(7)
C7 0.0534(11) 0.0291(9) 0.0488(10) 0.0020(8) -0.0331(9) -0.0039(8)

loop_
_atom_type_symbol
_atom_type_description
_atom_type_scat_dispersion_real
_atom_type_scat_dispersion_imag
_atom_type_scat_source
C C 0.0033 0.0016 'International Tables Vol C Tables 4.2.6.8 and 6.1.1.4'
H H 0.0000 0.0000 'International Tables Vol C Tables 4.2.6.8 and 6.1.1.4'
N N 0.0061 0.0033 'International Tables Vol C Tables 4.2.6.8 and 6.1.1.4'
O O 0.0106 0.0060 'International Tables Vol C Tables 4.2.6.8 and 6.1.1.4'

loop_
_geom_angle_atom_site_label_1
_geom_angle_atom_site_label_2
_geom_angle_atom_site_label_3
_geom_angle
C14 O6 C16 117.85(11)
C9 O4 H4 109.5
C10 O5 C15 117.85(11)
C1 O1 H1 109.5
C6 O3 C8 117.49(11)
C2 O2 C7 116.36(12)
O9 N2 O10 123.83(12)
O9 N2 C29 117.99(13)
O10 N2 C29 118.18(11)
O8 N1 O7 124.38(14)
O8 N1 C27 117.68(12)
O7 N1 C27 117.94(12)
O11 N3 O12 124.46(14)
O11 N3 C31 117.67(13)
O12 N3 C31 117.87(14)
O5 C10 C9 114.14(12)
O5 C10 C11 125.50(12)
C9 C10 C11 120.34(12)
C19 C18 C17 112.52(11)
C19 C18 H18A 109.1
C17 C18 H18A 109.1
C19 C18 H18B 109.1
C17 C18 H18B 109.1
H18A C18 H18B 107.8
C5 C4 C3 118.68(13)
C5 C4 C17 122.67(13)
C3 C4 C17 118.65(12)
C2 C3 C4 121.14(13)
C2 C3 H3 119.4
C4 C3 H3 119.4
C6 C5 C4 120.16(13)
C6 C5 H5 119.9
C4 C5 H5 119.9
C14 C13 C12 120.50(12)
C14 C13 H13 119.8
C12 C13 H13 119.8
C23 C24 C25 109.19(11)
C23 C24 C26 109.87(11)
C25 C24 C26 109.79(11)
C23 C24 H24 109.3
C25 C24 H24 109.3
C26 C24 H24 109.3
C12 C19 C18 111.51(11)
C12 C19 C25 110.95(10)
C18 C19 C25 108.79(10)
C12 C19 C20 110.04(11)
C18 C19 C20 107.45(10)
C25 C19 C20 107.97(11)
C10 C11 C12 120.92(13)
C10 C11 H11A 119.5
C12 C11 H11A 119.5
C27 C32 C31 116.59(13)
C27 C32 H32 121.7
C31 C32 H32 121.7
C24 C23 C17 110.57(11)
C24 C23 H23A 109.5
C17 C23 H23A 109.5
C24 C23 H23B 109.5
C17 C23 H23B 109.5
H23A C23 H23B 108.1
O1 C1 C2 119.40(14)
O1 C1 C6 121.18(13)
C2 C1 C6 119.41(13)
O6 C14 C9 113.21(12)
O6 C14 C13 125.70(12)
C9 C14 C13 121.09(12)
O4 C9 C14 122.31(12)
O4 C9 C10 118.86(12)
C14 C9 C10 118.83(12)
C21 C20 C19 110.33(11)
C21 C20 H20A 109.6
C19 C20 H20A 109.6
C21 C20 H20B 109.6
C19 C20 H20B 109.6
H20A C20 H20B 108.1
C21 C22 C17 110.37(11)
C21 C22 H22A 109.6
C17 C22 H22A 109.6
C21 C22 H22B 109.6
C17 C22 H22B 109.6
H22A C22 H22B 108.1
C4 C17 C22 113.13(11)
C4 C17 C23 109.51(11)
C22 C17 C23 108.77(11)
C4 C17 C18 109.69(11)
C22 C17 C18 107.45(11)
C23 C17 C18 108.16(10)
C29 C28 C27 116.46(13)
C29 C28 H28 121.8
C27 C28 H28 121.8
O3 C6 C5 125.92(14)
O3 C6 C1 113.24(12)
C5 C6 C1 120.83(13)
C29 C30 C31 116.43(14)
C29 C30 H30 121.8
C31 C30 H30 121.8
C24 C25 C19 110.65(10)
C24 C25 H25A 109.5
C19 C25 H25A 109.5
C24 C25 H25B 109.5
C19 C25 H25B 109.5
H25A C25 H25B 108.1
O2 C2 C3 124.73(13)
O2 C2 C1 115.48(13)
C3 C2 C1 119.79(13)
C26 C21 C22 109.35(11)
C26 C21 C20 109.63(11)
C22 C21 C20 110.31(11)
C26 C21 H21 109.2
C22 C21 H21 109.2
C20 C21 H21 109.2
O5 C15 H15A 109.5
O5 C15 H15B 109.5
H15A C15 H15B 109.5
O5 C15 H15C 109.5
H15A C15 H15C 109.5
H15B C15 H15C 109.5
C30 C31 C32 123.67(13)
C30 C31 N3 118.04(14)
C32 C31 N3 118.28(13)
C30 C29 C28 123.59(13)
C30 C29 N2 118.33(13)
C28 C29 N2 118.03(12)
C13 C12 C11 118.29(12)
C13 C12 C19 121.46(12)
C11 C12 C19 120.23(12)
C21 C26 C24 109.06(11)
C21 C26 H26A 109.9
C24 C26 H26A 109.9
C21 C26 H26B 109.9
C24 C26 H26B 109.9
H26A C26 H26B 108.3
C32 C27 C28 123.24(14)
C32 C27 N1 118.07(12)
C28 C27 N1 118.69(13)
O6 C16 H16A 109.5
O6 C16 H16B 109.5
H16A C16 H16B 109.5
O6 C16 H16C 109.5
H16A C16 H16C 109.5
H16B C16 H16C 109.5
O3 C8 H8A 109.5
O3 C8 H8B 109.5
H8A C8 H8B 109.5
O3 C8 H8C 109.5
H8A C8 H8C 109.5
H8B C8 H8C 109.5
O2 C7 H7A 109.5
O2 C7 H7B 109.5
H7A C7 H7B 109.5
O2 C7 H7C 109.5
H7A C7 H7C 109.5
H7B C7 H7C 109.5

loop_
_geom_bond_atom_site_label_1
_geom_bond_atom_site_label_2
_geom_bond_distance
O6 C14 1.3736(17)
O6 C16 1.4292(18)
O7 N1 1.2231(17)
O4 C9 1.3682(16)
O4 H4 0.8400
O10 N2 1.2390(17)
O5 C10 1.3682(17)
O5 C15 1.4227(18)
O1 C1 1.3727(17)
O1 H1 0.8400
O3 C6 1.3721(18)
O3 C8 1.434(2)
O9 N2 1.2143(16)
O2 C2 1.3731(18)
O2 C7 1.418(2)
O12 N3 1.2262(18)
O8 N1 1.2203(17)
O11 N3 1.2182(19)
N2 C29 1.4682(18)
N1 C27 1.475(2)
N3 C31 1.4670(19)
C10 C9 1.392(2)
C10 C11 1.3934(19)
C18 C19 1.5418(18)
C18 C17 1.5477(19)
C18 H18A 0.9900
C18 H18B 0.9900
C4 C5 1.393(2)
C4 C3 1.401(2)
C4 C17 1.5303(19)
C3 C2 1.388(2)
C3 H3 0.9500
C5 C6 1.389(2)
C5 H5 0.9500
C13 C14 1.3909(19)
C13 C12 1.3957(19)
C13 H13 0.9500
C24 C23 1.5317(19)
C24 C25 1.5330(19)
C24 C26 1.534(2)
C24 H24 1.0000
C19 C12 1.5358(18)
C19 C25 1.5446(19)
C19 C20 1.5485(18)
C11 C12 1.4003(19)
C11 H11A 0.9500
C32 C27 1.380(2)
C32 C31 1.382(2)
C32 H32 0.9500
C23 C17 1.5446(19)
C23 H23A 0.9900
C23 H23B 0.9900
C1 C2 1.390(2)
C1 C6 1.393(2)
C14 C9 1.388(2)
C20 C21 1.5353(19)
C20 H20A 0.9900
C20 H20B 0.9900
C22 C21 1.5339(19)
C22 C17 1.5420(19)
C22 H22A 0.9900
C22 H22B 0.9900
C28 C29 1.385(2)
C28 C27 1.387(2)
C28 H28 0.9500
C30 C29 1.378(2)
C30 C31 1.382(2)
C30 H30 0.9500
C25 H25A 0.9900
C25 H25B 0.9900
C21 C26 1.530(2)
C21 H21 1.0000
C15 H15A 0.9800
C15 H15B 0.9800
C15 H15C 0.9800
C26 H26A 0.9900
C26 H26B 0.9900
C16 H16A 0.9800
C16 H16B 0.9800
C16 H16C 0.9800
C8 H8A 0.9800
C8 H8B 0.9800
C8 H8C 0.9800
C7 H7A 0.9800
C7 H7B 0.9800
C7 H7C 0.9800
